data_7107297
loop_
_publ_author_name
'Wendy L. Queen'
'J. Palmer West'
'Shiou-Jyh Hwu'
'Thanh Thao Tran'
'P. Shiv Halasyamani'
'Don VanDerveer'

_publ_section_title
;
 Symmetry preservation in a new noncentrosymmetric lattice comprised of
 acentric POM clusters residing in bowls of Cs+ -based half SOD B-cage
;
_journal_name_full Chem.Commun.
_journal_page_first 1665
_journal_paper_doi 10.1039/c1cc16264k
_journal_volume 48
_journal_year 2012
_chemical_formula_sum 'As2 Cl Cs5 O42.6 V14'
_chemical_formula_weight 2244.60
_chemical_name_systematic
;
?
;
_space_group_IT_number 152
_symmetry_cell_setting trigonal
_symmetry_space_group_name_Hall 'P 31 2"'
_symmetry_space_group_name_H-M 'P 31 2 1'
_atom_sites_solution_hydrogens notdet
_atom_sites_solution_primary direct
_atom_sites_solution_secondary difmap
_audit_creation_method SHELXL-97
_cell_angle_alpha 90.00
_cell_angle_beta 90.00
_cell_angle_gamma 120.00
_cell_formula_units_Z 3
_cell_length_a 13.1150(19)
_cell_length_b 13.1150(19)
_cell_length_c 25.527(5)
_cell_measurement_reflns_used 4488
_cell_measurement_temperature 293(2)
_cell_measurement_theta_max 26.3714
_cell_measurement_theta_min 2.1258
_cell_volume 3802.5(11)
_computing_cell_refinement 'CrystalClear (Rigaku/MSC, 1999)'
_computing_data_collection 'CrystalClear (Rigaku/MSC, 1999)'
_computing_data_reduction 'CrystalClear (Rigaku/MSC, 1999)'
_computing_molecular_graphics 'SHELXL-97 (Sheldrick, 1997)'
_computing_publication_material 'SHELXL-97 (Sheldrick, 1997)'
_computing_structure_refinement 'SHELXL-97 (Sheldrick, 1997)'
_computing_structure_solution 'SHELXS-97 (Sheldrick, 1990)'
_diffrn_ambient_temperature 293(2)
_diffrn_detector_area_resol_mean 14.6199
_diffrn_measured_fraction_theta_full 0.997
_diffrn_measured_fraction_theta_max 0.997
_diffrn_measurement_details
;
scan:
Number of images: 360
Slice: -90.0000 - 90.0000
Image width: 0.5000
Exp time: 10
Rotation axis: Omega
Omega: 0.0000
Chi: 45.0000
Phi: 0.0000
XTD: 27.1383
2theta: 0
scan:
Number of images: 120
Slice: -30.0000 - 30.0000
Image width: 0.5000
Exp time: 10
Rotation axis: Omega
Omega: 0.0000
Chi: 45.0000
Phi: 90.0000
XTD: 27.1383
2theta: 0
;
_diffrn_measurement_device_type 'Rigaku AFC8S'
_diffrn_measurement_method '\w scans'
_diffrn_radiation_monochromator graphite
_diffrn_radiation_source 'fine-focus sealed tube'
_diffrn_radiation_type MoK\a
_diffrn_radiation_wavelength 0.71073
_diffrn_reflns_av_R_equivalents 0.0872
_diffrn_reflns_av_sigmaI/netI 0.0644
_diffrn_reflns_limit_h_max 15
_diffrn_reflns_limit_h_min -15
_diffrn_reflns_limit_k_max 15
_diffrn_reflns_limit_k_min -13
_diffrn_reflns_limit_l_max 30
_diffrn_reflns_limit_l_min -30
_diffrn_reflns_number 32402
_diffrn_reflns_theta_full 25.04
_diffrn_reflns_theta_max 25.04
_diffrn_reflns_theta_min 2.39
_diffrn_standards_decay_% 0
_diffrn_standards_interval_count 0
_diffrn_standards_interval_time 0
_diffrn_standards_number 0
_exptl_absorpt_coefficient_mu 7.432
_exptl_absorpt_correction_T_max 0.8078
_exptl_absorpt_correction_T_min 0.5236
_exptl_absorpt_correction_type multi-scan
_exptl_absorpt_process_details 'REQAB, CrystalClear'
_exptl_crystal_colour green
_exptl_crystal_density_diffrn 2.941
_exptl_crystal_density_method 'not measured'
_exptl_crystal_description plate
_exptl_crystal_F_000 3062
_exptl_crystal_size_max 0.10
_exptl_crystal_size_mid 0.05
_exptl_crystal_size_min 0.03
_refine_diff_density_max 1.515
_refine_diff_density_min -1.117
_refine_diff_density_rms 0.207
_refine_ls_abs_structure_details 'Flack H D (1983), Acta Cryst. A39, 876-881'
_refine_ls_abs_structure_Flack -0.02(3)
_refine_ls_extinction_coef 0
_refine_ls_extinction_method none
_refine_ls_goodness_of_fit_ref 1.017
_refine_ls_hydrogen_treatment notdet
_refine_ls_matrix_type full
_refine_ls_number_parameters 326
_refine_ls_number_reflns 4488
_refine_ls_number_restraints 0
_refine_ls_restrained_S_all 1.017
_refine_ls_R_factor_all 0.0773
_refine_ls_R_factor_gt 0.0652
_refine_ls_shift/su_max 0.000
_refine_ls_shift/su_mean 0.000
_refine_ls_structure_factor_coef Fsqd
_refine_ls_weighting_details 'calc w=1/[\s^2^(Fo^2^)+(0.1123P)^2^+0.0000P] where P=(Fo^2^+2Fc^2^)/3'
_refine_ls_weighting_scheme calc
_refine_ls_wR_factor_gt 0.1699
_refine_ls_wR_factor_ref 0.1838
_reflns_number_gt 3711
_reflns_number_total 4488
_reflns_threshold_expression >2sigma(I)
_cod_data_source_file c1cc16264k.txt
_cod_data_source_block Cs5V14As2O40Cl*2.6H2O
_cod_depositor_comments
;
The following automatic conversions were performed:

'_exptl_absorpt_correction_type' value 'multi scan' changed to
'multi-scan' according to the built-in table from CIF Core dictionary
named 'cif_core.dic' version 2.4.1 from 2010-06-29.

Automatic conversion script
Id: cif_fix_values 1715 2011-07-08 13:25:40Z adriana 
;
_cod_original_cell_volume 3802.4(11)
_cod_original_sg_symbol_H-M P3121
_cod_original_formula_sum 'As2 Cl Cs5 O42.60 V14'
_cod_database_code 7107297

loop_
_symmetry_equiv_pos_as_xyz
'x, y, z'
'-y, x-y, z+1/3'
'-x+y, -x, z+2/3'
'y, x, -z'
'x-y, -y, -z+2/3'
'-x, -x+y, -z+1/3'

loop_
_atom_site_label
_atom_site_type_symbol
_atom_site_fract_x
_atom_site_fract_y
_atom_site_fract_z
_atom_site_U_iso_or_equiv
_atom_site_adp_type
_atom_site_occupancy
_atom_site_symmetry_multiplicity
_atom_site_calc_flag
_atom_site_refinement_flags
As As 0.24355(12) 0.79698(12) 0.03581(5) 0.0401(3) Uani 1 1 d .
Cs1 Cs 0.48766(12) 1.16585(12) 0.07155(5) 0.0801(5) Uani 0.92 1 d P
V1 V 0.30506(19) 0.83903(19) -0.10882(8) 0.0386(5) Uani 1 1 d .
V2 V -0.01556(19) 0.56278(19) 0.02575(8) 0.0361(5) Uani 1 1 d .
V3 V 0.13955(19) 0.4542(2) 0.09085(8) 0.0381(5) Uani 1 1 d .
V4 V 0.7592(2) 1.4813(2) 0.07851(8) 0.0391(5) Uani 1 1 d .
V5 V 0.2133(2) 0.9011(2) 0.15746(9) 0.0432(5) Uani 1 1 d .
V6 V 0.31632(19) 0.7288(2) 0.14594(8) 0.0386(5) Uani 1 1 d .
V7 V -0.0172(2) 0.7847(2) 0.07241(8) 0.0412(5) Uani 1 1 d .
Cl Cl 0.0000 0.5740(5) 0.1667 0.0647(14) Uani 1 2 d S
O4 O 0.7227(8) 1.5393(9) 0.1356(3) 0.044(2) Uani 1 1 d .
O5 O 0.2623(8) 0.8365(8) -0.1750(4) 0.045(2) Uani 1 1 d .
O1 O 0.0859(8) 0.7283(8) 0.0393(4) 0.043(2) Uani 1 1 d .
O6 O 0.2779(7) 0.6347(8) 0.2068(3) 0.0383(19) Uani 1 1 d .
O7 O 0.8579(8) 1.4237(8) 0.0562(4) 0.045(2) Uani 1 1 d .
O10 O 0.0900(8) 0.5262(8) 0.0381(3) 0.041(2) Uani 1 1 d .
O9 O -0.0389(10) 0.5471(10) -0.0361(3) 0.053(2) Uani 1 1 d .
O15 O 0.6525(8) 1.4322(10) 0.0386(4) 0.052(2) Uani 1 1 d .
O8 O 0.1830(9) 0.7567(9) -0.0784(4) 0.050(2) Uani 1 1 d .
O11 O 0.8749(8) 1.6166(9) 0.0515(4) 0.044(2) Uani 1 1 d .
O17 O 0.3125(10) 1.0349(9) 0.1561(4) 0.055(3) Uani 1 1 d .
O12 O 0.2030(9) 0.4009(10) 0.0560(4) 0.053(3) Uani 1 1 d .
O16 O 0.4571(8) 0.7932(9) 0.1440(4) 0.052(3) Uani 1 1 d .
O2 O 0.2693(9) 0.9380(8) 0.0201(4) 0.049(2) Uani 1 1 d .
O13 O 0.2651(8) 0.6157(8) 0.1034(4) 0.042(2) Uani 1 1 d .
O3 O 0.2674(8) 0.8239(8) 0.1047(3) 0.041(2) Uani 1 1 d .
O14 O -0.0134(9) 0.3371(8) 0.0920(4) 0.047(2) Uani 1 1 d .
O18 O 0.1099(8) 0.8888(8) 0.1093(4) 0.043(2) Uani 1 1 d .
O19 O -0.1273(9) 0.7651(9) 0.1194(4) 0.050(2) Uani 1 1 d .
O20 O -0.0316(10) 0.8598(11) 0.0278(4) 0.056(3) Uani 1 1 d .
Cs2 Cs -0.1056(3) 0.7297(3) -0.08276(10) 0.1087(10) Uani 0.63 1 d P
Cs5 Cs 0.4939(7) 1.5868(10) 0.0746(3) 0.141(3) Uani 0.32 1 d P
Cs3 Cs 0.1530(16) 1.1180(9) 0.0378(6) 0.223(7) Uani 0.26 1 d P
Cs4 Cs -0.0192(7) 0.7174(7) -0.1450(6) 0.165(5) Uani 0.24 1 d P
O21 O 0.411(3) 1.411(3) 0.0000 0.26(3) Uani 1 2 d S
O22 O 0.4445(18) 1.509(3) 0.1642(16) 0.170(15) Uani 0.80 1 d P
Cs6 Cs -0.268(4) 0.602(4) -0.0630(5) 0.27(2) Uani 0.13 1 d P

loop_
_atom_site_aniso_label
_atom_site_aniso_U_11
_atom_site_aniso_U_22
_atom_site_aniso_U_33
_atom_site_aniso_U_23
_atom_site_aniso_U_13
_atom_site_aniso_U_12
As 0.0411(7) 0.0424(7) 0.0317(6) 0.0020(5) 0.0055(5) 0.0170(6)
Cs1 0.0621(7) 0.0704(7) 0.0630(7) -0.0202(6) 0.0165(6) -0.0004(6)
V1 0.0389(11) 0.0412(11) 0.0301(10) 0.0033(9) 0.0055(8) 0.0158(9)
V2 0.0394(11) 0.0414(11) 0.0241(9) -0.0024(8) -0.0024(8) 0.0176(9)
V3 0.0393(11) 0.0458(12) 0.0313(10) -0.0043(9) -0.0017(8) 0.0229(10)
V4 0.0367(11) 0.0473(12) 0.0301(10) -0.0018(9) -0.0051(8) 0.0187(10)
V5 0.0467(13) 0.0372(12) 0.0378(12) 0.0005(9) 0.0043(10) 0.0149(10)
V6 0.0340(11) 0.0463(12) 0.0305(10) -0.0003(9) 0.0008(8) 0.0163(10)
V7 0.0496(13) 0.0479(13) 0.0308(11) 0.0030(9) 0.0012(9) 0.0280(11)
Cl 0.053(3) 0.081(3) 0.050(3) -0.0050(11) -0.010(2) 0.0267(15)
O4 0.048(5) 0.061(6) 0.028(4) -0.008(4) -0.007(4) 0.032(5)
O5 0.045(5) 0.045(5) 0.046(5) -0.002(4) 0.001(4) 0.024(4)
O1 0.040(5) 0.036(5) 0.043(5) 0.003(4) 0.013(4) 0.011(4)
O6 0.035(4) 0.046(5) 0.030(4) 0.006(3) 0.000(3) 0.018(4)
O7 0.049(5) 0.047(5) 0.032(5) 0.004(4) -0.002(4) 0.020(4)
O10 0.038(5) 0.050(5) 0.030(4) -0.002(4) -0.005(3) 0.019(4)
O9 0.059(6) 0.071(7) 0.024(4) -0.005(4) -0.002(4) 0.029(5)
O15 0.035(5) 0.073(7) 0.039(5) -0.005(5) -0.013(4) 0.021(5)
O8 0.047(5) 0.058(6) 0.042(5) 0.010(4) 0.011(4) 0.025(5)
O11 0.038(5) 0.053(6) 0.040(5) 0.004(4) 0.001(4) 0.021(4)
O17 0.066(7) 0.035(5) 0.054(6) 0.000(4) 0.007(5) 0.019(5)
O12 0.055(6) 0.067(7) 0.052(6) -0.014(5) 0.005(5) 0.043(6)
O16 0.030(5) 0.055(6) 0.052(6) -0.004(4) -0.006(4) 0.006(4)
O2 0.059(6) 0.026(4) 0.041(5) -0.003(4) 0.003(4) 0.004(4)
O13 0.038(5) 0.050(5) 0.040(5) -0.010(4) -0.004(4) 0.024(4)
O3 0.048(5) 0.044(5) 0.032(4) 0.002(4) -0.003(4) 0.024(4)
O14 0.063(6) 0.041(5) 0.040(5) 0.002(4) 0.002(4) 0.027(5)
O18 0.045(5) 0.045(5) 0.040(5) 0.003(4) 0.005(4) 0.022(4)
O19 0.053(6) 0.054(6) 0.046(5) 0.004(4) 0.004(4) 0.029(5)
O20 0.070(7) 0.072(7) 0.035(5) 0.024(5) 0.011(5) 0.041(6)
Cs2 0.166(3) 0.130(2) 0.0755(14) -0.0199(14) -0.0515(17) 0.108(2)
Cs5 0.122(5) 0.216(9) 0.117(5) -0.023(5) -0.020(4) 0.109(6)
Cs3 0.272(16) 0.082(5) 0.274(15) 0.008(7) 0.103(13) 0.058(8)
Cs4 0.085(5) 0.086(5) 0.288(15) 0.011(7) -0.090(7) 0.017(4)
O21 0.13(2) 0.13(2) 0.57(10) -0.049(16) 0.049(16) 0.10(2)
O22 0.058(11) 0.15(2) 0.34(4) 0.06(2) 0.053(19) 0.083(14)
Cs6 0.51(6) 0.53(6) 0.040(6) 0.046(15) 0.020(15) 0.47(6)

loop_
_atom_type_symbol
_atom_type_description
_atom_type_scat_dispersion_real
_atom_type_scat_dispersion_imag
_atom_type_scat_source
O O 0.0106 0.0060 'International Tables Vol C Tables 4.2.6.8 and 6.1.1.4'
Cl Cl 0.1484 0.1585 'International Tables Vol C Tables 4.2.6.8 and 6.1.1.4'
V V 0.3005 0.5294 'International Tables Vol C Tables 4.2.6.8 and 6.1.1.4'
As As 0.0499 2.0058 'International Tables Vol C Tables 4.2.6.8 and 6.1.1.4'
Cs Cs -0.3680 2.1192 'International Tables Vol C Tables 4.2.6.8 and 6.1.1.4'

loop_
_geom_angle_atom_site_label_1
_geom_angle_atom_site_label_2
_geom_angle_atom_site_label_3
_geom_angle
_geom_angle_site_symmetry_1
_geom_angle_site_symmetry_3
O2 As O3 95.4(4) . .
O2 As O1 96.1(5) . .
O3 As O1 95.4(4) . .
O2 As Cs1 39.6(3) . .
O3 As Cs1 67.5(3) . .
O1 As Cs1 124.6(3) . .
O17 Cs1 O10 132.1(3) . 4_565
O17 Cs1 O22 59.1(5) . 6_655
O10 Cs1 O22 116.9(6) 4_565 6_655
O17 Cs1 O6 107.4(3) . 6_665
O10 Cs1 O6 113.9(2) 4_565 6_665
O22 Cs1 O6 67.4(4) 6_655 6_665
O17 Cs1 O15 136.9(3) . .
O10 Cs1 O15 89.0(2) 4_565 .
O22 Cs1 O15 119.6(4) 6_655 .
O6 Cs1 O15 52.2(2) 6_665 .
O17 Cs1 O2 71.9(3) . .
O10 Cs1 O2 62.9(2) 4_565 .
O22 Cs1 O2 103.8(4) 6_655 .
O6 Cs1 O2 168.8(3) 6_665 .
O15 Cs1 O2 135.9(2) . .
O17 Cs1 O9 99.1(3) . 4_565
O10 Cs1 O9 48.9(2) 4_565 4_565
O22 Cs1 O9 68.9(6) 6_655 4_565
O6 Cs1 O9 103.7(3) 6_665 4_565
O15 Cs1 O9 121.3(3) . 4_565
O2 Cs1 O9 65.8(3) . 4_565
O17 Cs1 O8 118.1(3) . 4_565
O10 Cs1 O8 74.9(2) 4_565 4_565
O22 Cs1 O8 59.3(4) 6_655 4_565
O6 Cs1 O8 50.5(2) 6_665 4_565
O15 Cs1 O8 80.1(3) . 4_565
O2 Cs1 O8 119.5(3) . 4_565
O9 Cs1 O8 53.7(3) 4_565 4_565
O17 Cs1 O12 122.1(3) . 4_565
O10 Cs1 O12 48.1(2) 4_565 4_565
O22 Cs1 O12 163.0(5) 6_655 4_565
O6 Cs1 O12 123.2(2) 6_665 4_565
O15 Cs1 O12 72.2(2) . 4_565
O2 Cs1 O12 63.6(3) . 4_565
O9 Cs1 O12 94.7(2) 4_565 4_565
O8 Cs1 O12 115.2(2) 4_565 4_565
O17 Cs1 O16 67.2(3) . 6_665
O10 Cs1 O16 160.2(2) 4_565 6_665
O22 Cs1 O16 65.8(5) 6_655 6_665
O6 Cs1 O16 47.4(2) 6_665 6_665
O15 Cs1 O16 73.9(3) . 6_665
O2 Cs1 O16 136.8(2) . 6_665
O9 Cs1 O16 133.1(2) 4_565 6_665
O8 Cs1 O16 92.0(2) 4_565 6_665
O12 Cs1 O16 131.2(2) 4_565 6_665
O17 Cs1 V4 127.6(2) . .
O10 Cs1 V4 99.99(17) 4_565 .
O22 Cs1 V4 96.4(3) 6_655 .
O6 Cs1 V4 29.03(17) 6_665 .
O15 Cs1 V4 23.23(16) . .
O2 Cs1 V4 157.88(18) . .
O9 Cs1 V4 114.7(2) 4_565 .
O8 Cs1 V4 64.04(18) 4_565 .
O12 Cs1 V4 94.67(18) 4_565 .
O16 Cs1 V4 60.51(17) 6_665 .
O17 Cs1 V2 117.8(2) . 4_565
O10 Cs1 V2 25.10(17) 4_565 4_565
O22 Cs1 V2 92.0(5) 6_655 4_565
O6 Cs1 V2 108.92(16) 6_665 4_565
O15 Cs1 V2 105.2(2) . 4_565
O2 Cs1 V2 63.3(2) . 4_565
O9 Cs1 V2 23.89(16) 4_565 4_565
O8 Cs1 V2 60.35(16) 4_565 4_565
O12 Cs1 V2 72.31(15) 4_565 4_565
O16 Cs1 V2 151.54(16) 6_665 4_565
V4 Cs1 V2 107.62(5) . 4_565
O8 V1 O5 104.3(5) . .
O8 V1 O14 102.9(5) . 4_565
O5 V1 O14 98.5(4) . 4_565
O8 V1 O7 102.3(5) . 4_455
O5 V1 O7 150.6(4) . 4_455
O14 V1 O7 87.6(4) 4_565 4_455
O8 V1 O6 101.4(5) . 3_564
O5 V1 O6 89.8(4) . 3_564
O14 V1 O6 151.5(4) 4_565 3_564
O7 V1 O6 72.8(4) 4_455 3_564
O8 V1 V4 108.3(4) . 4_455
O5 V1 V4 121.1(3) . 4_455
O14 V1 V4 119.4(3) 4_565 4_455
O7 V1 V4 36.2(3) 4_455 4_455
O6 V1 V4 36.9(3) 3_564 4_455
O8 V1 Cs4 46.7(4) . .
O5 V1 Cs4 59.2(4) . .
O14 V1 Cs4 96.8(4) 4_565 .
O7 V1 Cs4 148.9(4) 4_455 .
O6 V1 Cs4 110.8(3) 3_564 .
V4 V1 Cs4 141.73(16) 4_455 .
O8 V1 Cs1 53.5(4) . 4_455
O5 V1 Cs1 103.8(3) . 4_455
O14 V1 Cs1 150.8(3) 4_565 4_455
O7 V1 Cs1 82.2(3) 4_455 4_455
O6 V1 Cs1 48.0(2) 3_564 4_455
V4 V1 Cs1 63.28(6) 4_455 4_455
Cs4 V1 Cs1 79.15(14) . 4_455
O9 V2 O10 106.0(5) . .
O9 V2 O7 105.0(5) . 1_445
O10 V2 O7 95.5(4) . 1_445
O9 V2 O1 107.6(5) . .
O10 V2 O1 94.8(4) . .
O7 V2 O1 141.5(4) 1_445 .
O9 V2 O11 104.1(5) . 1_445
O10 V2 O11 149.9(4) . 1_445
O7 V2 O11 76.7(4) 1_445 1_445
O1 V2 O11 75.9(4) . 1_445
O9 V2 V4 108.3(4) . 1_445
O10 V2 V4 128.8(3) . 1_445
O7 V2 V4 39.4(3) 1_445 1_445
O1 V2 V4 109.4(3) . 1_445
O11 V2 V4 37.3(3) 1_445 1_445
O9 V2 Cs1 56.0(4) . 4_455
O10 V2 Cs1 50.4(3) . 4_455
O7 V2 Cs1 111.5(3) 1_445 4_455
O1 V2 Cs1 103.6(3) . 4_455
O11 V2 Cs1 159.4(3) 1_445 4_455
V4 V2 Cs1 146.76(9) 1_445 4_455
O9 V2 Cs2 46.2(4) . .
O10 V2 Cs2 140.7(3) . .
O7 V2 Cs2 116.4(3) 1_445 .
O1 V2 Cs2 74.8(3) . .
O11 V2 Cs2 65.2(3) 1_445 .
V4 V2 Cs2 89.90(9) 1_445 .
Cs1 V2 Cs2 94.62(7) 4_455 .
O9 V2 Cs6 51.7(5) . .
O10 V2 Cs6 157.5(4) . .
O7 V2 Cs6 88.5(7) 1_445 .
O1 V2 Cs6 95.8(7) . .
O11 V2 Cs6 52.6(3) 1_445 .
V4 V2 Cs6 65.3(4) 1_445 .
Cs1 V2 Cs6 107.6(2) 4_455 .
Cs2 V2 Cs6 27.9(6) . .
O12 V3 O14 103.6(5) . .
O12 V3 O5 104.8(5) . 2_665
O14 V3 O5 92.4(4) . 2_665
O12 V3 O10 101.7(5) . .
O14 V3 O10 85.7(4) . .
O5 V3 O10 153.1(4) 2_665 .
O12 V3 O13 103.0(5) . .
O14 V3 O13 152.9(4) . .
O5 V3 O13 85.9(4) 2_665 .
O10 V3 O13 83.8(4) . .
O12 V3 Cs5 53.1(4) . 1_545
O14 V3 Cs5 154.3(4) . 1_545
O5 V3 Cs5 84.7(3) 2_665 1_545
O10 V3 Cs5 108.1(3) . 1_545
O13 V3 Cs5 52.6(3) . 1_545
O12 V3 Cs1 57.2(4) . 4_455
O14 V3 Cs1 95.9(3) . 4_455
O5 V3 Cs1 161.6(3) 2_665 4_455
O10 V3 Cs1 44.4(3) . 4_455
O13 V3 Cs1 93.9(3) . 4_455
Cs5 V3 Cs1 80.66(12) 1_545 4_455
O15 V4 O11 107.0(5) . .
O15 V4 O4 108.8(5) . .
O11 V4 O4 99.4(5) . .
O15 V4 O7 106.7(5) . .
O11 V4 O7 82.5(4) . .
O4 V4 O7 142.1(4) . .
O15 V4 O6 105.7(5) . 6_665
O11 V4 O6 145.3(4) . 6_665
O4 V4 O6 80.5(4) . 6_665
O7 V4 O6 77.4(4) . 6_665
O15 V4 V2 112.2(4) . 1_665
O11 V4 V2 42.4(3) . 1_665
O4 V4 V2 130.3(3) . 1_665
O7 V4 V2 40.1(3) . 1_665
O6 V4 V2 112.9(3) 6_665 1_665
O15 V4 V6 113.0(4) . 6_665
O11 V4 V6 130.9(3) . 6_665
O4 V4 V6 41.4(3) . 6_665
O7 V4 V6 110.9(3) . 6_665
O6 V4 V6 39.1(3) 6_665 6_665
V2 V4 V6 132.29(10) 1_665 6_665
O15 V4 V1 114.8(4) . 4_565
O11 V4 V1 113.7(3) . 4_565
O4 V4 V1 111.9(3) . 4_565
O7 V4 V1 38.2(3) . 4_565
O6 V4 V1 39.5(3) 6_665 4_565
V2 V4 V1 74.26(8) 1_665 4_565
V6 V4 V1 73.75(8) 6_665 4_565
O15 V4 Cs1 52.0(4) . .
O11 V4 Cs1 154.8(3) . .
O4 V4 Cs1 100.9(3) . .
O7 V4 Cs1 90.4(3) . .
O6 V4 Cs1 53.8(3) 6_665 .
V2 V4 Cs1 126.13(8) 1_665 .
V6 V4 Cs1 74.18(7) 6_665 .
V1 V4 Cs1 71.73(7) 4_565 .
O15 V4 Cs6 49.4(8) . 1_665
O11 V4 Cs6 57.7(8) . 1_665
O4 V4 Cs6 117.4(4) . 1_665
O7 V4 Cs6 95.8(4) . 1_665
O6 V4 Cs6 151.7(7) 6_665 1_665
V2 V4 Cs6 73.5(5) 1_665 1_665
V6 V4 Cs6 152.4(4) 6_665 1_665
V1 V4 Cs6 130.6(3) 4_565 1_665
Cs1 V4 Cs6 99.4(7) . 1_665
O15 V4 Cs5 55.2(4) . .
O11 V4 Cs5 95.3(3) . .
O4 V4 Cs5 57.5(3) . .
O7 V4 Cs5 160.3(3) . .
O6 V4 Cs5 112.8(3) 6_665 .
V2 V4 Cs5 134.29(16) 1_665 .
V6 V4 Cs5 85.35(14) 6_665 .
V1 V4 Cs5 150.89(17) 4_565 .
Cs1 V4 Cs5 83.36(15) . .
Cs6 V4 Cs5 67.1(3) 1_665 .
O17 V5 O18 104.6(5) . .
O17 V5 O19 103.4(5) . 6
O18 V5 O19 97.1(5) . 6
O17 V5 O4 106.8(5) . 6_655
O18 V5 O4 145.8(4) . 6_655
O19 V5 O4 88.6(4) 6 6_655
O17 V5 O3 104.0(5) . .
O18 V5 O3 86.4(4) . .
O19 V5 O3 150.6(4) 6 .
O4 V5 O3 73.2(4) 6_655 .
O17 V5 Cs2 49.4(4) . 2_675
O18 V5 Cs2 107.3(3) . 2_675
O19 V5 Cs2 53.9(3) 6 2_675
O4 V5 Cs2 103.3(3) 6_655 2_675
O3 V5 Cs2 151.9(3) . 2_675
O17 V5 Cs6 47.7(5) . 2_675
O18 V5 Cs6 135.9(7) . 2_675
O19 V5 Cs6 66.1(7) 6 2_675
O4 V5 Cs6 77.1(6) 6_655 2_675
O3 V5 Cs6 128.8(8) . 2_675
Cs2 V5 Cs6 29.4(7) 2_675 2_675
O17 V5 Cs1 34.1(4) . .
O18 V5 Cs1 90.7(3) . .
O19 V5 Cs1 136.8(3) 6 .
O4 V5 Cs1 108.0(3) 6_655 .
O3 V5 Cs1 72.1(3) . .
Cs2 V5 Cs1 83.13(6) 2_675 .
Cs6 V5 Cs1 78.8(4) 2_675 .
O17 V5 Cs5 50.0(5) . 6_655
O18 V5 Cs5 153.7(3) . 6_655
O19 V5 Cs5 84.4(4) 6 6_655
O4 V5 Cs5 60.3(3) 6_655 6_655
O3 V5 Cs5 105.2(3) . 6_655
Cs2 V5 Cs5 52.88(17) 2_675 6_655
Cs6 V5 Cs5 24.0(7) 2_675 6_655
Cs1 V5 Cs5 71.25(11) . 6_655
O17 V5 Cs4 36.9(4) . 2_675
O18 V5 Cs4 87.6(4) . 2_675
O19 V5 Cs4 73.3(4) 6 2_675
O4 V5 Cs4 126.1(3) 6_655 2_675
O3 V5 Cs4 136.2(3) . 2_675
Cs2 V5 Cs4 26.8(2) 2_675 2_675
Cs6 V5 Cs4 49.1(5) 2_675 2_675
Cs1 V5 Cs4 64.63(16) . 2_675
Cs5 V5 Cs4 67.6(2) 6_655 2_675
O16 V6 O13 107.0(5) . .
O16 V6 O6 103.3(5) . .
O13 V6 O6 95.5(5) . .
O16 V6 O3 107.7(5) . .
O13 V6 O3 95.8(4) . .
O6 V6 O3 142.1(4) . .
O16 V6 O4 106.2(5) . 6_655
O13 V6 O4 146.9(4) . 6_655
O6 V6 O4 76.6(4) . 6_655
O3 V6 O4 74.2(4) . 6_655
O16 V6 V4 109.1(4) . 6_655
O13 V6 V4 127.2(3) . 6_655
O6 V6 V4 39.3(3) . 6_655
O3 V6 V4 108.3(3) . 6_655
O4 V6 V4 37.3(3) 6_655 6_655
O16 V6 Cs5 57.0(4) . 1_545
O13 V6 Cs5 51.4(3) . 1_545
O6 V6 Cs5 95.5(3) . 1_545
O3 V6 Cs5 119.6(3) . 1_545
O4 V6 Cs5 159.7(3) 6_655 1_545
V4 V6 Cs5 132.18(16) 6_655 1_545
O16 V6 Cs1 57.9(4) . 6_655
O13 V6 Cs1 108.8(3) . 6_655
O6 V6 Cs1 45.5(3) . 6_655
O3 V6 Cs1 154.1(3) . 6_655
O4 V6 Cs1 88.7(3) 6_655 6_655
V4 V6 Cs1 63.32(6) 6_655 6_655
Cs5 V6 Cs1 72.89(12) 1_545 6_655
O16 V6 Cs6 37.6(7) . 4_565
O13 V6 Cs6 69.6(7) . 4_565
O6 V6 Cs6 111.0(4) . 4_565
O3 V6 Cs6 106.9(4) . 4_565
O4 V6 Cs6 143.4(7) 6_655 4_565
V4 V6 Cs6 138.4(2) 6_655 4_565
Cs5 V6 Cs6 23.8(6) 1_545 4_565
Cs1 V6 Cs6 75.33(18) 6_655 4_565
O20 V7 O19 103.5(5) . .
O20 V7 O18 104.9(6) . .
O19 V7 O18 97.6(5) . .
O20 V7 O11 104.8(5) . 1_445
O19 V7 O11 86.9(4) . 1_445
O18 V7 O11 148.0(4) . 1_445
O20 V7 O1 103.7(5) . .
O19 V7 O1 149.8(4) . .
O18 V7 O1 87.8(4) . .
O11 V7 O1 73.7(4) 1_445 .
O20 V7 Cs3 46.7(5) . .
O19 V7 Cs3 106.4(4) . .
O18 V7 Cs3 58.2(4) . .
O11 V7 Cs3 150.2(4) 1_445 .
O1 V7 Cs3 101.7(3) . .
O20 V7 Cs2 45.5(4) . .
O19 V7 Cs2 119.1(3) . .
O18 V7 Cs2 135.4(3) . .
O11 V7 Cs2 64.3(3) 1_445 .
O1 V7 Cs2 73.3(3) . .
Cs3 V7 Cs2 86.0(3) . .
O20 V7 Cs2 58.3(4) . 4_465
O19 V7 Cs2 45.2(3) . 4_465
O18 V7 Cs2 107.2(3) . 4_465
O11 V7 Cs2 98.5(3) 1_445 4_465
O1 V7 Cs2 158.6(3) . 4_465
Cs3 V7 Cs2 74.9(3) . 4_465
Cs2 V7 Cs2 85.36(8) . 4_465
V4 O4 V5 139.3(6) . 6_665
V4 O4 V6 101.3(5) . 6_665
V5 O4 V6 106.5(4) 6_665 6_665
V4 O4 Cs5 98.0(3) . .
V5 O4 Cs5 91.9(4) 6_665 .
V6 O4 Cs5 122.1(4) 6_665 .
V1 O5 V3 143.9(6) . 3_564
V1 O5 Cs4 93.2(4) . .
V3 O5 Cs4 122.4(5) 3_564 .
As O1 V2 121.9(5) . .
As O1 V7 130.5(5) . .
V2 O1 V7 106.0(4) . .
V6 O6 V4 101.6(4) . 6_655
V6 O6 V1 135.2(5) . 2_665
V4 O6 V1 103.5(4) 6_655 2_665
V6 O6 Cs1 109.2(3) . 6_655
V4 O6 Cs1 97.1(3) 6_655 6_655
V1 O6 Cs1 103.7(3) 2_665 6_655
V4 O7 V2 100.6(5) . 1_665
V4 O7 V1 105.6(5) . 4_565
V2 O7 V1 137.3(5) 1_665 4_565
V2 O10 V3 141.6(5) . .
V2 O10 Cs1 104.5(4) . 4_455
V3 O10 Cs1 109.6(4) . 4_455
V2 O9 Cs2 112.4(5) . .
V2 O9 Cs1 100.2(5) . 4_455
Cs2 O9 Cs1 130.2(3) . 4_455
V2 O9 Cs6 107.2(5) . .
Cs2 O9 Cs6 34.7(8) . .
Cs1 O9 Cs6 152.5(4) 4_455 .
V2 O9 Cs4 138.9(6) . .
Cs2 O9 Cs4 34.6(3) . .
Cs1 O9 Cs4 97.2(3) 4_455 .
Cs6 O9 Cs4 60.5(6) . .
V4 O15 Cs1 104.7(5) . .
V4 O15 Cs6 108.8(10) . 1_665
Cs1 O15 Cs6 141.2(8) . 1_665
V4 O15 Cs5 139.9(6) . 4_465
Cs1 O15 Cs5 113.2(3) . 4_465
Cs6 O15 Cs5 31.1(8) 1_665 4_465
V4 O15 Cs5 104.1(5) . .
Cs1 O15 Cs5 106.2(3) . .
Cs6 O15 Cs5 84.0(4) 1_665 .
Cs5 O15 Cs5 77.9(3) 4_465 .
V1 O8 Cs4 110.0(5) . .
V1 O8 Cs1 104.2(5) . 4_455
Cs4 O8 Cs1 104.9(4) . 4_455
V1 O8 Cs2 133.6(5) . .
Cs4 O8 Cs2 33.6(3) . .
Cs1 O8 Cs2 111.9(3) 4_455 .
V4 O11 V2 100.3(5) . 1_665
V4 O11 V7 139.9(5) . 1_665
V2 O11 V7 103.8(4) 1_665 1_665
V4 O11 Cs6 95.9(9) . 1_665
V2 O11 Cs6 99.8(5) 1_665 1_665
V7 O11 Cs6 110.7(8) 1_665 1_665
V4 O11 Cs2 127.4(4) . 1_665
V2 O11 Cs2 85.4(3) 1_665 1_665
V7 O11 Cs2 86.4(3) 1_665 1_665
Cs6 O11 Cs2 32.5(8) 1_665 1_665
V5 O17 Cs1 128.6(5) . .
V5 O17 Cs6 110.6(7) . 2_675
Cs1 O17 Cs6 115.0(7) . 2_675
V5 O17 Cs2 108.3(5) . 2_675
Cs1 O17 Cs2 122.2(3) . 2_675
Cs6 O17 Cs2 37.2(9) 2_675 2_675
V5 O17 Cs4 126.5(6) . 2_675
Cs1 O17 Cs4 93.7(4) . 2_675
Cs6 O17 Cs4 66.0(8) 2_675 2_675
Cs2 O17 Cs4 36.0(3) 2_675 2_675
V5 O17 Cs5 109.5(5) . 6_655
Cs1 O17 Cs5 98.7(3) . 6_655
Cs6 O17 Cs5 30.0(9) 2_675 6_655
Cs2 O17 Cs5 67.0(3) 2_675 6_655
Cs4 O17 Cs5 91.1(4) 2_675 6_655
V3 O12 Cs5 104.7(5) . 1_545
V3 O12 Cs3 133.1(6) . 1_545
Cs5 O12 Cs3 109.4(4) 1_545 1_545
V3 O12 Cs1 100.6(5) . 4_455
Cs5 O12 Cs1 100.6(3) 1_545 4_455
Cs3 O12 Cs1 103.7(4) 1_545 4_455
V3 O12 Cs3 138.1(5) . 4_455
Cs5 O12 Cs3 117.2(3) 1_545 4_455
Cs3 O12 Cs3 33.5(6) 1_545 4_455
Cs1 O12 Cs3 70.3(4) 4_455 4_455
V6 O16 Cs4 162.8(7) . 4_565
V6 O16 Cs6 124.4(10) . 4_565
Cs4 O16 Cs6 68.9(10) 4_565 4_565
V6 O16 Cs5 100.3(5) . 1_545
Cs4 O16 Cs5 95.6(4) 4_565 1_545
Cs6 O16 Cs5 29.9(9) 4_565 1_545
V6 O16 Cs2 154.7(5) . 4_565
Cs4 O16 Cs2 34.8(3) 4_565 4_565
Cs6 O16 Cs2 34.6(9) 4_565 4_565
Cs5 O16 Cs2 63.4(3) 1_545 4_565
V6 O16 Cs1 100.0(4) . 6_655
Cs4 O16 Cs1 87.2(3) 4_565 6_655
Cs6 O16 Cs1 99.5(4) 4_565 6_655
Cs5 O16 Cs1 87.9(3) 1_545 6_655
Cs2 O16 Cs1 98.7(3) 4_565 6_655
As O2 Cs1 120.1(5) . .
As O2 Cs3 141.3(5) . .
Cs1 O2 Cs3 78.6(4) . .
V6 O13 V3 144.1(6) . .
V6 O13 Cs5 105.1(4) . 1_545
V3 O13 Cs5 99.3(4) . 1_545
As O3 V6 118.8(5) . .
As O3 V5 133.2(5) . .
V6 O3 V5 105.6(4) . .
V1 O14 V3 143.0(6) 4_455 .
V5 O18 V7 143.5(6) . .
V5 O18 Cs3 121.5(5) . .
V7 O18 Cs3 94.2(5) . .
V7 O19 V5 148.2(6) . 6
V7 O19 Cs2 111.6(4) . 4_465
V5 O19 Cs2 99.3(4) 6 4_465
V7 O19 Cs6 114.8(5) . 4_465
V5 O19 Cs6 87.1(6) 6 4_465
Cs2 O19 Cs6 33.3(7) 4_465 4_465
V7 O20 Cs3 111.0(7) . .
V7 O20 Cs2 113.9(6) . .
Cs3 O20 Cs2 122.2(4) . .
V7 O20 Cs2 100.2(4) . 4_465
Cs3 O20 Cs2 94.8(4) . 4_465
Cs2 O20 Cs2 110.8(3) . 4_465
V7 O20 Cs3 143.4(6) . 4_465
Cs3 O20 Cs3 34.0(5) . 4_465
Cs2 O20 Cs3 91.0(3) . 4_465
Cs2 O20 Cs3 94.9(3) 4_465 4_465
Cs4 Cs2 Cs6 122.6(7) . .
Cs4 Cs2 O17 76.3(3) . 3_464
Cs6 Cs2 O17 71.2(5) . 3_464
Cs4 Cs2 O9 81.8(3) . .
Cs6 Cs2 O9 81.7(5) . .
O17 Cs2 O9 126.8(3) 3_464 .
Cs4 Cs2 O20 135.4(3) . .
Cs6 Cs2 O20 97.8(7) . .
O17 Cs2 O20 140.3(3) 3_464 .
O9 Cs2 O20 86.9(3) . .
Cs4 Cs2 O19 107.4(3) . 4_465
Cs6 Cs2 O19 84.8(6) . 4_465
O17 Cs2 O19 49.0(3) 3_464 4_465
O9 Cs2 O19 166.3(3) . 4_465
O20 Cs2 O19 93.0(3) . 4_465
Cs4 Cs2 O16 60.3(3) . 4_455
Cs6 Cs2 O16 63.8(7) . 4_455
O17 Cs2 O16 66.9(3) 3_464 4_455
O9 Cs2 O16 60.1(3) . 4_455
O20 Cs2 O16 143.2(3) . 4_455
O19 Cs2 O16 115.0(3) 4_465 4_455
Cs4 Cs2 O8 55.1(3) . .
Cs6 Cs2 O8 134.1(6) . .
O17 Cs2 O8 131.4(3) 3_464 .
O9 Cs2 O8 52.6(3) . .
O20 Cs2 O8 84.1(3) . .
O19 Cs2 O8 141.1(3) 4_465 .
O16 Cs2 O8 87.6(3) 4_455 .
Cs4 Cs2 O20 133.6(3) . 4_465
Cs6 Cs2 O20 94.7(7) . 4_465
O17 Cs2 O20 93.4(2) 3_464 4_465
O9 Cs2 O20 134.6(2) . 4_465
O20 Cs2 O20 48.5(3) . 4_465
O19 Cs2 O20 44.7(2) 4_465 4_465
O16 Cs2 O20 154.1(3) 4_455 4_465
O8 Cs2 O20 118.3(3) . 4_465
Cs4 Cs2 Cs5 113.9(3) . 4_355
Cs6 Cs2 Cs5 11.3(5) . 4_355
O17 Cs2 Cs5 60.4(3) 3_464 4_355
O9 Cs2 Cs5 86.8(2) . 4_355
O20 Cs2 Cs5 108.3(3) . 4_355
O19 Cs2 Cs5 80.2(2) 4_465 4_355
O16 Cs2 Cs5 57.8(2) 4_455 4_355
O8 Cs2 Cs5 137.5(2) . 4_355
O20 Cs2 Cs5 98.3(2) 4_465 4_355
Cs4 Cs2 O11 129.2(3) . 1_445
Cs6 Cs2 O11 66.5(5) . 1_445
O17 Cs2 O11 137.6(3) 3_464 1_445
O9 Cs2 O11 48.4(2) . 1_445
O20 Cs2 O11 48.3(2) . 1_445
O19 Cs2 O11 123.4(3) 4_465 1_445
O16 Cs2 O11 95.1(2) 4_455 1_445
O8 Cs2 O11 82.5(2) . 1_445
O20 Cs2 O11 88.5(2) 4_465 1_445
Cs5 Cs2 O11 77.4(2) 4_355 1_445
Cs4 Cs2 V5 90.4(3) . 3_464
Cs6 Cs2 V5 76.4(4) . 3_464
O17 Cs2 V5 22.32(19) 3_464 3_464
O9 Cs2 V5 147.8(2) . 3_464
O20 Cs2 V5 119.1(2) . 3_464
O19 Cs2 V5 26.72(18) 4_465 3_464
O16 Cs2 V5 88.8(2) 4_455 3_464
O8 Cs2 V5 141.51(19) . 3_464
O20 Cs2 V5 71.24(16) 4_465 3_464
Cs5 Cs2 V5 67.86(14) 4_355 3_464
O11 Cs2 V5 135.97(18) 1_445 3_464
Cs6 Cs5 O22 121.0(10) 4_575 .
Cs6 Cs5 O21 124.1(9) 4_575 .
O22 Cs5 O21 112.6(11) . .
Cs6 Cs5 O15 74.4(7) 4_575 4_465
O22 Cs5 O15 153.4(6) . 4_465
O21 Cs5 O15 63.8(3) . 4_465
Cs6 Cs5 O13 101.8(9) 4_575 1_565
O22 Cs5 O13 76.9(5) . 1_565
O21 Cs5 O13 104.5(5) . 1_565
O15 Cs5 O13 78.7(3) 4_465 1_565
Cs6 Cs5 O12 140.8(9) 4_575 1_565
O22 Cs5 O12 82.1(7) . 1_565
O21 Cs5 O12 58.0(6) . 1_565
O15 Cs5 O12 74.0(3) 4_465 1_565
O13 Cs5 O12 49.4(2) 1_565 1_565
Cs6 Cs5 O17 65.1(6) 4_575 6_665
O22 Cs5 O17 58.8(8) . 6_665
O21 Cs5 O17 146.5(4) . 6_665
O15 Cs5 O17 139.2(4) 4_465 6_665
O13 Cs5 O17 104.4(3) 1_565 6_665
O12 Cs5 O17 138.7(4) 1_565 6_665
Cs6 Cs5 O16 65.7(8) 4_575 1_565
O22 Cs5 O16 74.8(7) . 1_565
O21 Cs5 O16 148.7(4) . 1_565
O15 Cs5 O16 95.6(4) 4_465 1_565
O13 Cs5 O16 45.9(2) 1_565 1_565
O12 Cs5 O16 95.0(3) 1_565 1_565
O17 Cs5 O16 64.2(3) 6_665 1_565
Cs6 Cs5 Cs2 13.2(5) 4_575 4_575
O22 Cs5 Cs2 107.9(8) . 4_575
O21 Cs5 Cs2 136.2(7) . 4_575
O15 Cs5 Cs2 86.7(3) 4_465 4_575
O13 Cs5 Cs2 100.2(3) 1_565 4_575
O12 Cs5 Cs2 146.0(3) 1_565 4_575
O17 Cs5 Cs2 52.5(2) 6_665 4_575
O16 Cs5 Cs2 58.7(2) 1_565 4_575
Cs6 Cs5 O15 100.6(8) 4_575 .
O22 Cs5 O15 96.3(6) . .
O21 Cs5 O15 57.4(4) . .
O15 Cs5 O15 102.1(3) 4_465 .
O13 Cs5 O15 156.9(4) 1_565 .
O12 Cs5 O15 108.3(4) 1_565 .
O17 Cs5 O15 90.1(3) 6_665 .
O16 Cs5 O15 153.9(3) 1_565 .
Cs2 Cs5 O15 102.9(3) 4_575 .
Cs6 Cs5 O4 88.2(8) 4_575 .
O22 Cs5 O4 66.8(4) . .
O21 Cs5 O4 99.4(3) . .
O15 Cs5 O4 138.9(3) 4_465 .
O13 Cs5 O4 142.1(3) 1_565 .
O12 Cs5 O4 131.0(4) 1_565 .
O17 Cs5 O4 47.1(2) 6_665 .
O16 Cs5 O4 111.0(3) 1_565 .
Cs2 Cs5 O4 81.5(2) 4_575 .
O15 Cs5 O4 44.1(2) . .
Cs6 Cs5 V6 85.2(8) 4_575 1_565
O22 Cs5 V6 71.3(5) . 1_565
O21 Cs5 V6 128.0(5) . 1_565
O15 Cs5 V6 90.1(3) 4_465 1_565
O13 Cs5 V6 23.54(17) 1_565 1_565
O12 Cs5 V6 72.2(2) 1_565 1_565
O17 Cs5 V6 82.3(2) 6_665 1_565
O16 Cs5 V6 22.79(16) 1_565 1_565
Cs2 Cs5 V6 80.3(2) 4_575 1_565
O15 Cs5 V6 167.5(3) . 1_565
O4 Cs5 V6 126.0(2) . 1_565
Cs3 Cs3 O20 91.5(4) 4_465 .
Cs3 Cs3 O18 138.8(5) 4_465 .
O20 Cs3 O18 49.8(3) . .
Cs3 Cs3 O2 104.7(8) 4_465 .
O20 Cs3 O2 66.5(3) . .
O18 Cs3 O2 51.6(3) . .
Cs3 Cs3 O12 80.4(8) 4_465 1_565
O20 Cs3 O12 145.7(7) . 1_565
O18 Cs3 O12 138.9(5) . 1_565
O2 Cs3 O12 147.8(6) . 1_565
Cs3 Cs3 O20 54.4(3) 4_465 4_465
O20 Cs3 O20 48.5(4) . 4_465
O18 Cs3 O20 96.1(4) . 4_465
O2 Cs3 O20 106.0(4) . 4_465
O12 Cs3 O20 102.5(5) 1_565 4_465
Cs3 Cs3 O12 66.1(6) 4_465 4_565
O20 Cs3 O12 111.7(4) . 4_565
O18 Cs3 O12 110.6(5) . 4_565
O2 Cs3 O12 59.9(3) . 4_565
O12 Cs3 O12 95.5(4) 1_565 4_565
O20 Cs3 O12 112.6(5) 4_465 4_565
Cs3 Cs3 O21 73.9(3) 4_465 .
O20 Cs3 O21 158.0(5) . .
O18 Cs3 O21 136.6(7) . .
O2 Cs3 O21 100.8(4) . .
O12 Cs3 O21 49.3(2) 1_565 .
O20 Cs3 O21 126.0(5) 4_465 .
O12 Cs3 O21 47.6(2) 4_565 .
Cs3 Cs3 V7 113.1(4) 4_465 .
O20 Cs3 V7 22.3(2) . .
O18 Cs3 V7 27.56(19) . .
O2 Cs3 V7 57.2(2) . .
O12 Cs3 V7 150.4(5) 1_565 .
O20 Cs3 V7 69.5(3) 4_465 .
O12 Cs3 V7 114.0(4) 4_565 .
O21 Cs3 V7 157.6(5) . .
Cs3 Cs3 Cs1 119.0(7) 4_465 .
O20 Cs3 Cs1 112.0(5) . .
O18 Cs3 Cs1 73.4(4) . .
O2 Cs3 Cs1 48.5(3) . .
O12 Cs3 Cs1 100.9(4) 1_565 .
O20 Cs3 Cs1 153.7(4) 4_465 .
O12 Cs3 Cs1 53.0(3) 4_565 .
O21 Cs3 Cs1 63.9(3) . .
V7 Cs3 Cs1 95.2(4) . .
Cs3 Cs3 Cs4 145.1(7) 4_465 2_675
O20 Cs3 Cs4 119.6(5) . 2_675
O18 Cs3 Cs4 76.0(4) . 2_675
O2 Cs3 Cs4 102.3(5) . 2_675
O12 Cs3 Cs4 65.1(3) 1_565 2_675
O20 Cs3 Cs4 135.9(5) 4_465 2_675
O12 Cs3 Cs4 110.7(5) 4_565 2_675
O21 Cs3 Cs4 79.6(4) . 2_675
V7 Cs3 Cs4 100.1(4) . 2_675
Cs1 Cs3 Cs4 66.0(3) . 2_675
Cs3 Cs3 Cs2 92.3(5) 4_465 4_465
O20 Cs3 Cs2 47.5(3) . 4_465
O18 Cs3 Cs2 72.7(3) . 4_465
O2 Cs3 Cs2 112.2(3) . 4_465
O12 Cs3 Cs2 99.2(4) 1_565 4_465
O20 Cs3 Cs2 40.1(2) 4_465 4_465
O12 Cs3 Cs2 151.4(5) 4_565 4_465
O21 Cs3 Cs2 146.6(4) . 4_465
V7 Cs3 Cs2 55.77(19) . 4_465
Cs1 Cs3 Cs2 145.1(4) . 4_465
Cs4 Cs3 Cs2 97.7(3) 2_675 4_465
Cs2 Cs4 O22 131.5(9) . 3_464
Cs2 Cs4 O8 91.3(5) . .
O22 Cs4 O8 67.4(7) 3_464 .
Cs2 Cs4 O16 84.9(4) . 4_455
O22 Cs4 O16 64.6(4) 3_464 4_455
O8 Cs4 O16 109.8(4) . 4_455
Cs2 Cs4 O5 133.6(4) . .
O22 Cs4 O5 63.5(5) 3_464 .
O8 Cs4 O5 50.2(3) . .
O16 Cs4 O5 128.1(5) 4_455 .
Cs2 Cs4 O17 67.7(3) . 3_464
O22 Cs4 O17 126.8(6) 3_464 3_464
O8 Cs4 O17 159.1(6) . 3_464
O16 Cs4 O17 70.4(3) 4_455 3_464
O5 Cs4 O17 146.5(5) . 3_464
Cs2 Cs4 O9 63.7(4) . .
O22 Cs4 O9 68.6(8) 3_464 .
O8 Cs4 O9 55.2(3) . .
O16 Cs4 O9 61.1(3) 4_455 .
O5 Cs4 O9 101.2(3) . .
O17 Cs4 O9 112.2(4) 3_464 .
Cs2 Cs4 Cs6 28.7(7) . .
O22 Cs4 Cs6 114.9(8) 3_464 .
O8 Cs4 Cs6 106.9(6) . .
O16 Cs4 Cs6 57.2(7) 4_455 .
O5 Cs4 Cs6 156.8(6) . .
O17 Cs4 Cs6 54.8(4) 3_464 .
O9 Cs4 Cs6 59.7(4) . .
Cs2 Cs4 V1 109.2(4) . .
O22 Cs4 V1 66.9(4) 3_464 .
O8 Cs4 V1 23.3(2) . .
O16 Cs4 V1 124.7(3) 4_455 .
O5 Cs4 V1 27.51(18) . .
O17 Cs4 V1 164.8(4) 3_464 .
O9 Cs4 V1 77.6(2) . .
Cs6 Cs4 V1 129.3(6) . .
Cs2 Cs4 Cs3 122.9(4) . 3_464
O22 Cs4 Cs3 102.3(9) 3_464 3_464
O8 Cs4 Cs3 131.8(5) . 3_464
O16 Cs4 Cs3 106.4(4) 4_455 3_464
O5 Cs4 Cs3 82.4(4) . 3_464
O17 Cs4 Cs3 64.6(3) 3_464 3_464
O9 Cs4 Cs3 166.6(4) . 3_464
Cs6 Cs4 Cs3 119.3(4) . 3_464
V1 Cs4 Cs3 108.5(4) . 3_464
Cs2 Cs4 V5 62.8(2) . 3_464
O22 Cs4 V5 142.7(6) 3_464 3_464
O8 Cs4 V5 148.8(5) . 3_464
O16 Cs4 V5 86.3(3) 4_455 3_464
O5 Cs4 V5 137.8(3) . 3_464
O17 Cs4 V5 16.6(2) 3_464 3_464
O9 Cs4 V5 118.5(4) . 3_464
Cs6 Cs4 V5 58.8(3) . 3_464
V1 Cs4 V5 148.3(3) . 3_464
Cs3 Cs4 V5 62.4(2) 3_464 3_464
Cs2 Cs4 Cs1 101.8(3) . 3_464
O22 Cs4 Cs1 88.1(6) 3_464 3_464
O8 Cs4 Cs1 155.0(4) . 3_464
O16 Cs4 Cs1 51.3(2) 4_455 3_464
O5 Cs4 Cs1 124.1(5) . 3_464
O17 Cs4 Cs1 40.4(2) 3_464 3_464
O9 Cs4 Cs1 112.0(3) . 3_464
Cs6 Cs4 Cs1 77.9(6) . 3_464
V1 Cs4 Cs1 148.4(4) . 3_464
Cs3 Cs4 Cs1 56.5(3) 3_464 3_464
V5 Cs4 Cs1 54.77(9) 3_464 3_464
Cs5 O21 Cs5 104.3(14) . 4_465
Cs5 O21 Cs3 136.6(7) . 4_465
Cs5 O21 Cs3 116.9(6) 4_465 4_465
Cs5 O21 Cs3 116.9(6) . .
Cs5 O21 Cs3 136.6(7) 4_465 .
Cs3 O21 Cs3 32.2(7) 4_465 .
Cs5 O22 Cs4 123.5(16) . 2_675
Cs5 O22 Cs1 121.4(11) . 6_665
Cs4 O22 Cs1 114.0(11) 2_675 6_665
Cs5 O22 Cs6 23.9(6) . 4_575
Cs4 O22 Cs6 147.3(15) 2_675 4_575
Cs1 O22 Cs6 98.5(9) 6_665 4_575
Cs5 Cs6 Cs2 155.5(8) 4_355 .
Cs5 Cs6 O17 84.9(8) 4_355 3_464
Cs2 Cs6 O17 71.6(7) . 3_464
Cs5 Cs6 O16 84.4(13) 4_355 4_455
Cs2 Cs6 O16 81.6(7) . 4_455
O17 Cs6 O16 71.1(4) 3_464 4_455
Cs5 Cs6 O15 74.4(13) 4_355 1_445
Cs2 Cs6 O15 128.1(11) . 1_445
O17 Cs6 O15 158.8(18) 3_464 1_445
O16 Cs6 O15 101.6(9) 4_455 1_445
Cs5 Cs6 O11 122.5(13) 4_355 1_445
Cs2 Cs6 O11 81.0(11) . 1_445
O17 Cs6 O11 152.5(17) 3_464 1_445
O16 Cs6 O11 107.0(6) 4_455 1_445
O15 Cs6 O11 48.1(3) 1_445 1_445
Cs5 Cs6 O9 124.7(15) 4_355 .
Cs2 Cs6 O9 63.6(8) . .
O17 Cs6 O9 116.5(8) 3_464 .
O16 Cs6 O9 60.1(4) 4_455 .
O15 Cs6 O9 73.3(4) 1_445 .
O11 Cs6 O9 48.6(4) 1_445 .
Cs5 Cs6 Cs4 130.6(9) 4_355 .
Cs2 Cs6 Cs4 28.6(3) . .
O17 Cs6 Cs4 59.3(5) 3_464 .
O16 Cs6 Cs4 53.9(5) 4_455 .
O15 Cs6 Cs4 133.0(7) 1_445 .
O11 Cs6 Cs4 96.8(10) 1_445 .
O9 Cs6 Cs4 59.7(6) . .
Cs5 Cs6 O19 106.1(7) 4_355 4_465
Cs2 Cs6 O19 61.9(9) . 4_465
O17 Cs6 O19 45.2(4) 3_464 4_465
O16 Cs6 O19 112.5(6) 4_455 4_465
O15 Cs6 O19 145.9(7) 1_445 4_465
O11 Cs6 O19 119.1(13) 1_445 4_465
O9 Cs6 O19 125.5(14) . 4_465
Cs4 Cs6 O19 73.3(8) . 4_465
Cs5 Cs6 O22 35.1(8) 4_355 4_355
Cs2 Cs6 O22 120.5(8) . 4_355
O17 Cs6 O22 52.1(7) 3_464 4_355
O16 Cs6 O22 64.7(8) 4_455 4_355
O15 Cs6 O22 106.7(15) 1_445 4_355
O11 Cs6 O22 153.2(14) 1_445 4_355
O9 Cs6 O22 123.2(8) . 4_355
Cs4 Cs6 O22 97.4(7) . 4_355
O19 Cs6 O22 86.8(5) 4_465 4_355
Cs5 Cs6 V5 86.6(6) 4_355 3_464
Cs2 Cs6 V5 74.2(7) . 3_464
O17 Cs6 V5 21.8(2) 3_464 3_464
O16 Cs6 V5 92.9(3) 4_455 3_464
O15 Cs6 V5 154.7(11) 1_445 3_464
O11 Cs6 V5 145.4(14) 1_445 3_464
O9 Cs6 V5 131.9(10) . 3_464
Cs4 Cs6 V5 72.2(5) . 3_464
O19 Cs6 V5 26.8(2) 4_465 3_464
O22 Cs6 V5 61.1(5) 4_355 3_464
Cs5 Cs6 V4 96.3(12) 4_355 1_445
Cs2 Cs6 V4 106.6(10) . 1_445
O17 Cs6 V4 175.3(7) 3_464 1_445
O16 Cs6 V4 104.4(6) 4_455 1_445
O15 Cs6 V4 21.8(2) 1_445 1_445
O11 Cs6 V4 26.3(2) 1_445 1_445
O9 Cs6 V4 59.2(3) . 1_445
Cs4 Cs6 V4 117.1(8) . 1_445
O19 Cs6 V4 138.1(9) 4_465 1_445
O22 Cs6 V4 127.8(14) 4_355 1_445
V5 Cs6 V4 162.6(7) 3_464 1_445

loop_
_geom_bond_atom_site_label_1
_geom_bond_atom_site_label_2
_geom_bond_distance
_geom_bond_site_symmetry_2
As O2 1.752(10) .
As O3 1.790(9) .
As O1 1.798(9) .
As Cs1 4.359(2) .
Cs1 O17 2.989(11) .
Cs1 O10 3.096(9) 4_565
Cs1 O22 3.15(4) 6_655
Cs1 O6 3.161(9) 6_665
Cs1 O15 3.167(11) .
Cs1 O2 3.209(9) .
Cs1 O9 3.276(11) 4_565
Cs1 O8 3.427(11) 4_565
Cs1 O12 3.563(11) 4_565
Cs1 O16 3.597(11) 6_665
Cs1 V4 3.885(3) .
Cs1 V2 3.892(3) 4_565
V1 O8 1.613(10) .
V1 O5 1.774(10) .
V1 O14 1.814(11) 4_565
V1 O7 1.976(9) 4_455
V1 O6 2.014(9) 3_564
V1 V4 3.075(3) 4_455
V1 Cs4 3.835(8) .
V1 Cs1 4.130(3) 4_455
V2 O9 1.601(9) .
V2 O10 1.706(9) .
V2 O7 1.913(10) 1_445
V2 O1 1.927(9) .
V2 O11 2.002(10) 1_445
V2 V4 2.920(3) 1_445
V2 Cs1 3.892(3) 4_455
V2 Cs2 4.055(3) .
V2 Cs6 4.25(2) .
V3 O12 1.598(9) .
V3 O14 1.818(11) .
V3 O5 1.823(10) 2_665
V3 O10 1.934(9) .
V3 O13 1.953(10) .
V3 Cs5 4.088(8) 1_545
V3 Cs1 4.165(3) 4_455
V4 O15 1.584(9) .
V4 O11 1.799(10) .
V4 O4 1.815(9) .
V4 O7 1.884(10) .
V4 O6 1.900(9) 6_665
V4 V2 2.920(3) 1_665
V4 V6 2.937(3) 6_665
V4 V1 3.075(3) 4_565
V4 Cs6 4.032(13) 1_665
V4 Cs5 4.340(8) .
V5 O17 1.578(10) .
V5 O18 1.777(10) .
V5 O19 1.799(10) 6
V5 O4 1.980(10) 6_655
V5 O3 2.016(9) .
V5 Cs2 3.947(3) 2_675
V5 Cs6 3.987(17) 2_675
V5 Cs5 4.254(7) 6_655
V5 Cs4 4.439(9) 2_675
V6 O16 1.601(9) .
V6 O13 1.683(9) .
V6 O6 1.890(9) .
V6 O3 1.968(9) .
V6 O4 1.982(10) 6_655
V6 V4 2.937(3) 6_655
V6 Cs5 4.068(8) 1_545
V6 Cs1 4.183(3) 6_655
V6 Cs6 4.29(3) 4_565
V7 O20 1.578(10) .
V7 O19 1.793(10) .
V7 O18 1.804(10) .
V7 O11 2.007(10) 1_445
V7 O1 2.022(10) .
V7 Cs3 3.888(10) .
V7 Cs2 4.089(3) .
V7 Cs2 4.235(4) 4_465
O4 V5 1.980(10) 6_665
O4 V6 1.982(10) 6_665
O4 Cs5 3.698(12) .
O5 V3 1.823(10) 3_564
O5 Cs4 3.301(15) .
O6 V4 1.900(9) 6_655
O6 V1 2.014(9) 2_665
O6 Cs1 3.161(8) 6_655
O7 V2 1.913(10) 1_665
O7 V1 1.976(9) 4_565
O10 Cs1 3.096(9) 4_455
O9 Cs2 3.165(12) .
O9 Cs1 3.276(11) 4_455
O9 Cs6 3.49(3) .
O9 Cs4 3.495(15) .
O15 Cs6 3.23(3) 1_665
O15 Cs5 3.232(12) 4_465
O15 Cs5 3.673(14) .
O8 Cs4 2.970(13) .
O8 Cs1 3.427(11) 4_455
O8 Cs2 3.622(11) .
O11 V2 2.002(10) 1_665
O11 V7 2.007(10) 1_665
O11 Cs6 3.43(2) 1_665
O11 Cs2 3.692(10) 1_665
O17 Cs6 3.149(17) 2_675
O17 Cs2 3.157(11) 2_675
O17 Cs4 3.314(13) 2_675
O17 Cs5 3.458(14) 6_655
O12 Cs5 3.380(13) 1_545
O12 Cs3 3.461(14) 1_545
O12 Cs1 3.563(11) 4_455
O12 Cs3 3.731(18) 4_455
O16 Cs4 3.051(12) 4_565
O16 Cs6 3.17(2) 4_565
O16 Cs5 3.465(14) 1_545
O16 Cs2 3.499(10) 4_565
O16 Cs1 3.597(11) 6_655
O2 Cs3 3.421(19) .
O13 Cs5 3.291(11) 1_545
O14 V1 1.814(11) 4_455
O18 Cs3 3.314(17) .
O19 V5 1.799(10) 6
O19 Cs2 3.233(10) 4_465
O19 Cs6 3.65(3) 4_465
O20 Cs3 3.032(17) .
O20 Cs2 3.187(11) .
O20 Cs2 3.661(11) 4_465
O20 Cs3 3.73(2) 4_465
Cs2 Cs4 2.004(16) .
Cs2 Cs6 2.01(5) .
Cs2 O17 3.157(11) 3_464
Cs2 O19 3.233(10) 4_465
Cs2 O16 3.499(10) 4_455
Cs2 O20 3.661(11) 4_465
Cs2 Cs5 3.662(11) 4_355
Cs2 O11 3.692(10) 1_445
Cs2 V5 3.947(3) 3_464
Cs5 Cs6 1.74(5) 4_575
Cs5 O22 2.46(4) .
Cs5 O21 2.76(3) .
Cs5 O15 3.232(12) 4_465
Cs5 O13 3.291(11) 1_565
Cs5 O12 3.380(14) 1_565
Cs5 O17 3.458(14) 6_665
Cs5 O16 3.465(14) 1_565
Cs5 Cs2 3.662(11) 4_575
Cs5 V6 4.068(8) 1_565
Cs3 Cs3 2.09(4) 4_465
Cs3 O12 3.461(14) 1_565
Cs3 O20 3.73(2) 4_465
Cs3 O12 3.731(18) 4_565
Cs3 O21 3.76(4) .
Cs3 Cs4 4.25(2) 2_675
Cs3 Cs2 4.945(17) 4_465
Cs4 O22 2.90(3) 3_464
Cs4 O16 3.051(12) 4_455
Cs4 O17 3.314(13) 3_464
Cs4 Cs6 3.52(4) .
Cs4 Cs3 4.25(2) 3_464
Cs4 V5 4.439(9) 3_464
Cs4 Cs1 4.603(9) 3_464
O21 Cs5 2.76(3) 4_465
O21 Cs3 3.76(4) 4_465
O22 Cs4 2.90(3) 2_675
O22 Cs1 3.15(4) 6_665
O22 Cs6 3.67(5) 4_575
Cs6 Cs5 1.74(5) 4_355
Cs6 O17 3.149(17) 3_464
Cs6 O16 3.17(2) 4_455
Cs6 O15 3.23(3) 1_445
Cs6 O11 3.43(2) 1_445
Cs6 O19 3.65(3) 4_465
Cs6 O22 3.67(5) 4_355
Cs6 V5 3.987(17) 3_464
Cs6 V4 4.032(13) 1_445
